data_7223745
loop_
_publ_author_name
'Qiu, Yan-Xuan'
'Miao, Yu'
'Wang, Zi-Zhou'
'Li, Zhi-Xin'
'Ouyang, Zhi-Jian'
'Yang, Liu'
'Lin, Wen-Ning'
'Feng, Wei-Jin'
'Dong, Wen'

_publ_section_title
;
 Syntheses, structures, electrochemical and optical properties of four
 transition metal complexes based on the
 1-triazolyl-3-benzimidazolyltriazene ligand
;
_journal_name_full 'RSC Adv.'
_journal_paper_doi 10.1039/C5RA21057G
_journal_year 2016
_chemical_formula_moiety 'C10 H7 Cu N9 S, H2 O'
_chemical_formula_sum 'C10 H9 Cu N9 O S'
_chemical_formula_weight 366.87
_chemical_name_systematic
;
 ? 
;
_space_group_crystal_system monoclinic
_space_group_IT_number 14
_space_group_name_Hall '-P 2yn'
_space_group_name_H-M_alt 'P 1 21/n 1'
_symmetry_space_group_name_Hall '-P 2yn'
_symmetry_space_group_name_H-M 'P 1 21/n 1'
_atom_sites_solution_hydrogens geom
_atom_sites_solution_primary direct
_atom_sites_solution_secondary difmap
_audit_creation_date 2015-07-21
_audit_creation_method
;
Olex2 1.2
(compiled 2015.01.26 svn.r3150 for OlexSys, GUI svn.r4998)
;
_audit_update_record
;
2015-09-05 deposited with the CCDC.
2015-12-28 downloaded from the CCDC.
;
_cell_angle_alpha 90.00
_cell_angle_beta 106.146(15)
_cell_angle_gamma 90.00
_cell_formula_units_Z 4
_cell_length_a 7.061(3)
_cell_length_b 19.716(8)
_cell_length_c 10.302(4)
_cell_measurement_reflns_used 4501
_cell_measurement_temperature 296(2)
_cell_measurement_theta_max 25.65
_cell_measurement_theta_min 2.30
_cell_volume 1377.6(10)
_computing_cell_refinement 'SAINT v7.34A (Bruker, 200?)'
_computing_data_reduction 'SAINT v7.34A (Bruker, 200?)'
_computing_molecular_graphics 'Olex2 (Dolomanov et al., 2009)'
_computing_publication_material 'Olex2 (Dolomanov et al., 2009)'
_computing_structure_refinement 'XL (Sheldrick, 2008)'
_computing_structure_solution 'SIR2004 (Burla et al., 2007)'
_diffrn_ambient_temperature 296.15
_diffrn_measured_fraction_theta_full 0.977
_diffrn_measured_fraction_theta_max 0.977
_diffrn_measurement_device_type 'CCD area detector'
_diffrn_measurement_method 'phi and omega scans'
_diffrn_radiation_monochromator graphite
_diffrn_radiation_type MoK\a
_diffrn_radiation_wavelength 0.71073
_diffrn_reflns_av_R_equivalents 0.0632
_diffrn_reflns_av_unetI/netI 0.0489
_diffrn_reflns_limit_h_max 8
_diffrn_reflns_limit_h_min -8
_diffrn_reflns_limit_k_max 22
_diffrn_reflns_limit_k_min -23
_diffrn_reflns_limit_l_max 11
_diffrn_reflns_limit_l_min -12
_diffrn_reflns_number 14361
_diffrn_reflns_theta_full 24.99
_diffrn_reflns_theta_max 24.99
_diffrn_reflns_theta_min 2.07
_diffrn_source 'fine-focus sealed tube'
_exptl_absorpt_coefficient_mu 1.754
_exptl_absorpt_correction_T_max 0.839
_exptl_absorpt_correction_T_min 0.777
_exptl_absorpt_correction_type empirical
_exptl_absorpt_process_details
;
SADABS-2004/1 (Bruker,2004) was used for absorption correction.
R(int) was 0.0455 before and 0.0307 after correction.
The Ratio of minimum to maximum transmission is 0.8122.
The \l/2 correction factor is 0.0015.
;
_exptl_crystal_colour red
_exptl_crystal_density_diffrn 1.769
_exptl_crystal_density_method 'not measured'
_exptl_crystal_description block
_exptl_crystal_F_000 740.0
_exptl_crystal_size_max 0.15
_exptl_crystal_size_mid 0.12
_exptl_crystal_size_min 0.10
_refine_diff_density_max 0.533
_refine_diff_density_min -0.749
_refine_diff_density_rms 0.148
_refine_ls_extinction_method none
_refine_ls_goodness_of_fit_ref 1.142
_refine_ls_hydrogen_treatment constr
_refine_ls_matrix_type full
_refine_ls_number_parameters 202
_refine_ls_number_reflns 2376
_refine_ls_number_restraints 0
_refine_ls_restrained_S_all 1.142
_refine_ls_R_factor_all 0.0667
_refine_ls_R_factor_gt 0.0468
_refine_ls_shift/su_max 0.000
_refine_ls_shift/su_mean 0.000
_refine_ls_structure_factor_coef Fsqd
_refine_ls_weighting_details 'calc w=1/[\s^2^(Fo^2^)+(0.0943P)^2^+0.0000P] where P=(Fo^2^+2Fc^2^)/3'
_refine_ls_weighting_scheme calc
_refine_ls_wR_factor_gt 0.1260
_refine_ls_wR_factor_ref 0.1613
_reflns_number_gt 1765
_reflns_number_total 2431
_reflns_threshold_expression >2sigma(I)
_cod_data_source_file c5ra21057g2.cif
_cod_data_source_block 2
_cod_original_cell_volume 1377.6(9)
_cod_database_code 7223745
_olex2_refinement_description
;
1. Fixed Uiso
 At 1.2 times of:
  All C(H) groups, All N(H) groups
 At 1.5 times of:
  All O(H,H) groups
2.a Free rotating group:
 O1(H1A,H1B)
2.b Aromatic/amide H refined with riding coordinates:
 N2(H2), N9(H9), C11(H11), C5(H5), C8(H8), C6(H6), C7(H7)
;
_olex2_submission_special_instructions 'No special instructions were received'

loop_
_space_group_symop_id
_space_group_symop_operation_xyz
1 'x, y, z'
2 '-x+1/2, y+1/2, -z+1/2'
3 '-x, -y, -z'
4 'x-1/2, -y-1/2, z-1/2'

loop_
_atom_site_label
_atom_site_type_symbol
_atom_site_fract_x
_atom_site_fract_y
_atom_site_fract_z
_atom_site_U_iso_or_equiv
_atom_site_adp_type
_atom_site_occupancy
_atom_site_calc_flag
_atom_site_refinement_flags_posn
Cu1 Cu 0.13967(8) 0.08141(3) 0.96882(5) 0.0370(3) Uani 1 d .
N8 N 0.2643(5) -0.00545(18) 1.0319(3) 0.0375(9) Uani 1 d .
N6 N 0.2458(5) 0.09772(19) 1.1690(4) 0.0358(8) Uani 1 d .
N7 N 0.3428(5) 0.0498(2) 1.2472(3) 0.0392(9) Uani 1 d .
N4 N 0.0521(5) 0.17413(19) 0.9859(3) 0.0398(9) Uani 1 d .
N2 N -0.0278(6) 0.27780(19) 1.0022(4) 0.0475(10) Uani 1 d .
H2 H -0.0774 0.3173 0.9794 0.057 Uiso 1 calc R
N9 N 0.4489(5) -0.0614(2) 1.2101(4) 0.0403(9) Uani 1 d .
H9 H 0.5128 -0.0702 1.2924 0.048 Uiso 1 calc R
N1 N 0.0742(6) 0.26007(19) 1.1315(4) 0.0472(10) Uani 1 d .
N5 N 0.2245(5) 0.15527(18) 1.2214(4) 0.0404(9) Uani 1 d .
C11 C -0.0406(7) 0.2275(2) 0.9178(5) 0.0433(11) Uani 1 d .
H11 H -0.1039 0.2287 0.8257 0.052 Uiso 1 calc R
C1 C 0.1161(6) 0.1968(2) 1.1148(4) 0.0396(10) Uani 1 d .
C4 C 0.3133(7) -0.0679(2) 0.9869(5) 0.0397(11) Uani 1 d .
C2 C 0.3502(6) -0.0038(2) 1.1647(4) 0.0391(10) Uani 1 d .
C3 C 0.4285(7) -0.1041(2) 1.0989(5) 0.0406(11) Uani 1 d .
C5 C 0.2616(7) -0.0958(2) 0.8591(5) 0.0447(12) Uani 1 d .
H5 H 0.1864 -0.0720 0.7846 0.054 Uiso 1 calc R
C8 C 0.4952(7) -0.1683(2) 1.0874(5) 0.0498(13) Uani 1 d .
H8 H 0.5725 -0.1917 1.1617 0.060 Uiso 1 calc R
C6 C 0.3268(7) -0.1610(2) 0.8471(5) 0.0515(13) Uani 1 d .
H6 H 0.2934 -0.1816 0.7625 0.062 Uiso 1 calc R
C7 C 0.4413(8) -0.1971(3) 0.9579(5) 0.0522(13) Uani 1 d .
H7 H 0.4824 -0.2408 0.9457 0.063 Uiso 1 calc R
N10 N 0.0386(7) 0.0710(2) 0.7770(4) 0.0488(11) Uani 1 d .
C9 C -0.0343(8) 0.0811(2) 0.6665(6) 0.0428(12) Uani 1 d .
S1 S -0.1416(2) 0.09403(10) 0.50741(15) 0.0727(5) Uani 1 d .
O1 O 0.6579(5) 0.91278(17) 0.4812(3) 0.0471(9) Uani 1 d .
H1A H 0.7825 0.9162 0.4991 0.071 Uiso 1 d G
H1B H 0.6190 0.9322 0.5430 0.071 Uiso 1 d G

loop_
_atom_site_aniso_label
_atom_site_aniso_U_11
_atom_site_aniso_U_22
_atom_site_aniso_U_33
_atom_site_aniso_U_23
_atom_site_aniso_U_13
_atom_site_aniso_U_12
Cu1 0.0403(4) 0.0439(4) 0.0243(4) 0.0029(2) 0.0051(3) 0.0000(2)
N8 0.039(2) 0.044(2) 0.0276(19) 0.0009(16) 0.0065(16) -0.0069(17)
N6 0.037(2) 0.043(2) 0.026(2) 0.0025(17) 0.0077(16) -0.0033(17)
N7 0.045(2) 0.048(2) 0.0233(19) 0.0047(17) 0.0064(16) -0.0024(18)
N4 0.040(2) 0.045(2) 0.032(2) 0.0046(17) 0.0057(17) 0.0045(17)
N2 0.055(3) 0.038(2) 0.048(2) 0.0049(19) 0.011(2) 0.0031(18)
N9 0.040(2) 0.050(2) 0.028(2) 0.0065(18) 0.0054(17) 0.0001(18)
N1 0.057(3) 0.042(2) 0.039(2) 0.0007(18) 0.0085(19) -0.0035(19)
N5 0.044(2) 0.041(2) 0.034(2) 0.0025(17) 0.0078(17) -0.0005(17)
C11 0.042(3) 0.044(3) 0.041(3) 0.003(2) 0.006(2) -0.002(2)
C1 0.044(3) 0.043(3) 0.033(2) 0.001(2) 0.011(2) -0.008(2)
C4 0.039(3) 0.047(3) 0.036(3) 0.002(2) 0.016(2) -0.008(2)
C2 0.035(2) 0.046(3) 0.038(3) 0.009(2) 0.013(2) -0.001(2)
C3 0.041(3) 0.045(3) 0.040(3) 0.008(2) 0.019(2) -0.002(2)
C5 0.049(3) 0.052(3) 0.033(3) -0.003(2) 0.012(2) -0.006(2)
C8 0.049(3) 0.050(3) 0.056(3) 0.015(2) 0.023(3) 0.003(2)
C6 0.053(3) 0.055(3) 0.052(3) -0.008(3) 0.025(3) -0.012(2)
C7 0.063(3) 0.044(3) 0.059(3) -0.003(3) 0.031(3) 0.002(2)
N10 0.057(3) 0.062(3) 0.023(2) 0.0002(18) 0.004(2) -0.001(2)
C9 0.049(3) 0.043(3) 0.040(3) -0.005(2) 0.018(3) -0.003(2)
S1 0.0714(11) 0.1104(14) 0.0309(8) 0.0084(7) 0.0055(7) 0.0205(9)
O1 0.048(2) 0.060(2) 0.031(2) -0.0016(14) 0.0073(17) -0.0044(16)

loop_
_atom_type_symbol
_atom_type_description
_atom_type_scat_dispersion_real
_atom_type_scat_dispersion_imag
_atom_type_scat_source
C C 0.0033 0.0016 'International Tables Vol C Tables 4.2.6.8 and 6.1.1.4'
H H 0.0000 0.0000 'International Tables Vol C Tables 4.2.6.8 and 6.1.1.4'
N N 0.0061 0.0033 'International Tables Vol C Tables 4.2.6.8 and 6.1.1.4'
O O 0.0106 0.0060 'International Tables Vol C Tables 4.2.6.8 and 6.1.1.4'
Cu Cu 0.3201 1.2651 'International Tables Vol C Tables 4.2.6.8 and 6.1.1.4'
S S 0.1246 0.1234 'International Tables Vol C Tables 4.2.6.8 and 6.1.1.4'

loop_
_geom_angle_atom_site_label_1
_geom_angle_atom_site_label_2
_geom_angle_atom_site_label_3
_geom_angle
N8 Cu1 N6 78.14(15)
N8 Cu1 N4 156.30(15)
N4 Cu1 N6 78.19(15)
N10 Cu1 N8 104.67(16)
N10 Cu1 N6 176.97(16)
N10 Cu1 N4 99.02(16)
C4 N8 Cu1 142.7(3)
C2 N8 Cu1 110.8(3)
C2 N8 C4 106.2(4)
N7 N6 Cu1 119.9(3)
N5 N6 Cu1 121.2(3)
N5 N6 N7 118.8(4)
N6 N7 C2 106.2(3)
C11 N4 Cu1 144.5(3)
C11 N4 C1 103.7(4)
C1 N4 Cu1 111.7(3)
N1 N2 H2 124.0
C11 N2 H2 124.0
C11 N2 N1 111.9(4)
C2 N9 H9 126.3
C2 N9 C3 107.3(4)
C3 N9 H9 126.3
C1 N1 N2 101.1(4)
N6 N5 C1 106.7(4)
N4 C11 H11 125.8
N2 C11 N4 108.5(4)
N2 C11 H11 125.8
N4 C1 N5 122.2(4)
N1 C1 N4 114.8(4)
N1 C1 N5 123.0(4)
N8 C4 C3 108.4(5)
C5 C4 N8 130.3(5)
C5 C4 C3 121.3(5)
N8 C2 N7 124.8(4)
N8 C2 N9 112.4(4)
N9 C2 N7 122.8(4)
N9 C3 C4 105.7(4)
C8 C3 N9 132.1(5)
C8 C3 C4 122.2(5)
C4 C5 H5 121.6
C4 C5 C6 116.8(5)
C6 C5 H5 121.6
C3 C8 H8 121.7
C3 C8 C7 116.7(5)
C7 C8 H8 121.7
C5 C6 H6 118.9
C5 C6 C7 122.1(5)
C7 C6 H6 118.9
C8 C7 H7 119.5
C6 C7 C8 121.0(5)
C6 C7 H7 119.5
C9 N10 Cu1 162.9(4)
N10 C9 S1 178.8(5)
H1A O1 H1B 109.4

loop_
_geom_bond_atom_site_label_1
_geom_bond_atom_site_label_2
_geom_bond_distance
Cu1 N8 1.952(4)
Cu1 N6 2.014(4)
Cu1 N4 1.953(4)
Cu1 N10 1.916(4)
N8 C4 1.392(6)
N8 C2 1.334(6)
N6 N7 1.305(5)
N6 N5 1.283(5)
N7 C2 1.368(6)
N4 C11 1.331(5)
N4 C1 1.354(5)
N2 H2 0.8600
N2 N1 1.372(5)
N2 C11 1.305(6)
N9 H9 0.8600
N9 C2 1.345(6)
N9 C3 1.396(6)
N1 C1 1.305(6)
N5 C1 1.413(5)
C11 H11 0.9300
C4 C3 1.408(7)
C4 C5 1.380(7)
C3 C8 1.367(6)
C5 H5 0.9300
C5 C6 1.383(6)
C8 H8 0.9300
C8 C7 1.401(7)
C6 H6 0.9300
C6 C7 1.396(7)
C7 H7 0.9300
N10 C9 1.129(7)
C9 S1 1.624(6)
O1 H1A 0.8500
O1 H1B 0.8500

loop_
_geom_torsion_atom_site_label_1
_geom_torsion_atom_site_label_2
_geom_torsion_atom_site_label_3
_geom_torsion_atom_site_label_4
_geom_torsion
Cu1 N8 C4 C3 173.1(3)
Cu1 N8 C4 C5 -9.0(8)
Cu1 N8 C2 N7 3.5(5)
Cu1 N8 C2 N9 -175.8(3)
Cu1 N6 N7 C2 0.9(4)
Cu1 N6 N5 C1 1.6(4)
Cu1 N4 C11 N2 -174.0(4)
Cu1 N4 C1 N1 175.5(3)
Cu1 N4 C1 N5 -2.9(5)
Cu1 N10 C9 S1 -135(25)
N8 Cu1 N6 N7 0.6(3)
N8 Cu1 N6 N5 178.7(3)
N8 Cu1 N4 C11 -179.8(4)
N8 Cu1 N4 C1 5.5(5)
N8 Cu1 N10 C9 -178.3(15)
N8 C4 C3 N9 -0.9(5)
N8 C4 C3 C8 178.3(4)
N8 C4 C5 C6 -177.1(4)
N6 Cu1 N8 C4 -173.5(5)
N6 Cu1 N8 C2 -1.9(3)
N6 Cu1 N4 C11 177.2(5)
N6 Cu1 N4 C1 2.6(3)
N6 Cu1 N10 C9 -21(4)
N6 N7 C2 N8 -2.9(5)
N6 N7 C2 N9 176.3(4)
N6 N5 C1 N4 0.9(5)
N6 N5 C1 N1 -177.3(4)
N7 N6 N5 C1 179.7(3)
N4 Cu1 N8 C4 -176.4(4)
N4 Cu1 N8 C2 -4.9(5)
N4 Cu1 N6 N7 179.4(3)
N4 Cu1 N6 N5 -2.5(3)
N4 Cu1 N10 C9 2.4(15)
N2 N1 C1 N4 1.1(5)
N2 N1 C1 N5 179.5(4)
N9 C3 C8 C7 178.3(4)
N1 N2 C11 N4 -0.2(5)
N5 N6 N7 C2 -177.3(3)
C11 N4 C1 N1 -1.3(5)
C11 N4 C1 N5 -179.7(4)
C11 N2 N1 C1 -0.5(5)
C1 N4 C11 N2 0.9(5)
C4 N8 C2 N7 178.2(4)
C4 N8 C2 N9 -1.1(5)
C4 C3 C8 C7 -0.7(6)
C4 C5 C6 C7 -0.6(7)
C2 N8 C4 C3 1.3(5)
C2 N8 C4 C5 179.2(4)
C2 N9 C3 C4 0.3(5)
C2 N9 C3 C8 -178.8(4)
C3 N9 C2 N8 0.6(5)
C3 N9 C2 N7 -178.8(4)
C3 C4 C5 C6 0.5(7)
C3 C8 C7 C6 0.6(7)
C5 C4 C3 N9 -179.1(4)
C5 C4 C3 C8 0.1(7)
C5 C6 C7 C8 0.1(7)
N10 Cu1 N8 C4 5.3(5)
N10 Cu1 N8 C2 176.9(3)
N10 Cu1 N6 N7 -157(3)
N10 Cu1 N6 N5 21(3)
N10 Cu1 N4 C11 -1.6(5)
N10 Cu1 N4 C1 -176.2(3)
